data_7249385
loop_
_publ_author_name
'Jeon, Ie-Rang'
'Jeannin, Olivier'
'Robert, Antoine'
'Barri\`ere, Fr\'ed\'eric'
'Fourmigu\'e, Marc'

_publ_section_title
;
 N-Iodophthalimide as a halogen bond donor, a comparison with
 N-iodosuccinimide and N-iodosaccharin
;
_journal_issue 42
_journal_name_full CrystEngComm
_journal_page_first 6075
_journal_page_last 6081
_journal_paper_doi 10.1039/D4CE00654B
_journal_volume 26
_journal_year 2024
_chemical_formula_sum 'C20 H20 I2 N4 O4'
_chemical_formula_weight 634.2
_chemical_name_common (NISucc)2(o-Me2bipy)
_chemical_name_systematic Bis(N-iodosuccinimide)(5,5?-dimethyl-2,2?-bipyridine)
_space_group_IT_number 14
_space_group_name_Hall '-P 2ybc'
_space_group_name_H-M_alt 'P 1 21/c 1'
_symmetry_cell_setting monoclinic
_symmetry_Int_Tables_number 14
_symmetry_space_group_name_Hall '-P 2ybc'
_symmetry_space_group_name_H-M 'P 1 21/c 1'
_atom_sites_solution_hydrogens geom
_audit_conform_dict_location ftp://ftp.iucr.org/pub/cif_core.dic
_audit_conform_dict_name cif_core.dic
_audit_conform_dict_version 2.4.3
_audit_creation_date 2024-03-22T13:54:25-00:00
_audit_creation_method 'WinGX routine CIF_UPDATE'
_audit_update_record
;
2024-06-27 deposited with the CCDC.	2024-09-25 downloaded from the CCDC.
;
_cell_angle_alpha 90
_cell_angle_beta 94.164(4)
_cell_angle_gamma 90
_cell_formula_units_Z 4
_cell_length_a 8.4092(8)
_cell_length_b 16.8459(18)
_cell_length_c 15.5232(16)
_cell_measurement_reflns_used 9970
_cell_measurement_temperature 150(2)
_cell_measurement_theta_max 27.5
_cell_measurement_theta_min 2.71
_cell_measurement_wavelength 0.71073
_cell_volume 2193.2(4)
_computing_cell_refinement 'APEX3 (Bruker, 2015)'
_computing_data_collection 'Bruker APEX3 (Bruker, 2015)'
_computing_data_reduction 'SAINT (Bruker, 2014)'
_computing_molecular_graphics 'Ortep for Windows (Farrugia, 2012)'
_computing_publication_material 'WinGX publication routines (Farrugia, 2012)'
_computing_structure_refinement 'SHELXL-2019/2 (Sheldrick, 2019)'
_diffrn_ambient_temperature 150(2)
_diffrn_detector CMOS-PHOTON70
_diffrn_detector_area_resol_mean 7.39
_diffrn_measured_fraction_theta_full 0.997
_diffrn_measured_fraction_theta_max 0.993
_diffrn_measurement_device_type 'D8 VENTURE Bruker AXS'
_diffrn_measurement_method 'rotation images'
_diffrn_orient_matrix_UB_11 0.00003
_diffrn_orient_matrix_UB_12 0.059337
_diffrn_orient_matrix_UB_13 0.001847
_diffrn_orient_matrix_UB_21 0.047621
_diffrn_orient_matrix_UB_22 0.001553
_diffrn_orient_matrix_UB_23 -0.057161
_diffrn_orient_matrix_UB_31 -0.109309
_diffrn_orient_matrix_UB_32 0.000693
_diffrn_orient_matrix_UB_33 -0.030018
_diffrn_radiation_monochromator 'multilayer monochromator'
_diffrn_radiation_probe x-ray
_diffrn_radiation_source 'Incoatec microfocus sealed tube'
_diffrn_radiation_type MoK\a
_diffrn_radiation_wavelength 0.71073
_diffrn_reflns_av_R_equivalents 0.0367
_diffrn_reflns_av_unetI/netI 0.0231
_diffrn_reflns_Laue_measured_fraction_full 0.997
_diffrn_reflns_Laue_measured_fraction_max 0.993
_diffrn_reflns_limit_h_max 10
_diffrn_reflns_limit_h_min -10
_diffrn_reflns_limit_k_max 21
_diffrn_reflns_limit_k_min -21
_diffrn_reflns_limit_l_max 20
_diffrn_reflns_limit_l_min -20
_diffrn_reflns_number 37649
_diffrn_reflns_point_group_measured_fraction_full 0.997
_diffrn_reflns_point_group_measured_fraction_max 0.993
_diffrn_reflns_theta_full 25.242
_diffrn_reflns_theta_max 27.508
_diffrn_reflns_theta_min 2.428
_diffrn_standards_number 0
_exptl_absorpt_coefficient_mu 2.902
_exptl_absorpt_correction_T_max 0.944
_exptl_absorpt_correction_T_min 0.757
_exptl_absorpt_correction_type multi-scan
_exptl_absorpt_process_details
;
  [Sheldrick, G.M. (2014). SADABS Bruker AXS Inc., Madison, Wisconsin, USA]
;
_exptl_crystal_colour colorless
_exptl_crystal_density_diffrn 1.921
_exptl_crystal_density_method 'not measured'
_exptl_crystal_description prism
_exptl_crystal_F_000 1224
_exptl_crystal_size_max 0.19
_exptl_crystal_size_mid 0.08
_exptl_crystal_size_min 0.02
_refine_diff_density_max 0.664
_refine_diff_density_min -0.588
_refine_diff_density_rms 0.085
_refine_ls_extinction_method none
_refine_ls_goodness_of_fit_ref 0.72
_refine_ls_hydrogen_treatment constr
_refine_ls_matrix_type full
_refine_ls_number_constraints 0
_refine_ls_number_parameters 273
_refine_ls_number_reflns 5000
_refine_ls_number_restraints 0
_refine_ls_restrained_S_all 0.72
_refine_ls_R_factor_all 0.0183
_refine_ls_R_factor_gt 0.0173
_refine_ls_shift/su_max 0.003
_refine_ls_shift/su_mean 0
_refine_ls_structure_factor_coef Fsqd
_refine_ls_weighting_details 'w=1/[\s^2^(Fo^2^)+(0.0302P)^2^+5.4031P] where P=(Fo^2^+2Fc^2^)/3'
_refine_ls_weighting_scheme calc
_refine_ls_wR_factor_gt 0.0428
_refine_ls_wR_factor_ref 0.0439
_reflns_Friedel_coverage 0
_reflns_number_gt 4791
_reflns_number_total 5000
_reflns_threshold_expression 'I > 2\s(I)'
_cod_data_source_file d4ce00654b1.cif
_cod_data_source_block shelx_CCDC8
_cod_depositor_comments 'Adding full bibliography for 7249377--7249386.cif.'
_cod_original_sg_symbol_H-M 'P 21/c'
_cod_database_code 7249385

loop_
_symmetry_equiv_pos_as_xyz
'x, y, z'
'-x, y+1/2, -z+1/2'
'-x, -y, -z'
'x, -y-1/2, z-1/2'

loop_
_atom_site_label
_atom_site_type_symbol
_atom_site_fract_x
_atom_site_fract_y
_atom_site_fract_z
_atom_site_U_iso_or_equiv
_atom_site_adp_type
_atom_site_occupancy
_atom_site_site_symmetry_order
_atom_site_calc_flag
_atom_site_refinement_flags_posn
_atom_site_refinement_flags_adp
_atom_site_refinement_flags_occupancy
_atom_site_disorder_assembly
_atom_site_disorder_group
C1 C 0.6141(2) 0.74230(11) 0.61259(12) 0.0156(3) Uani 1 1 d . . . . .
C2 C 0.4771(2) 0.86089(12) 0.59822(13) 0.0202(4) Uani 1 1 d . . . . .
H2 H 0.41521 0.896734 0.562434 0.024 Uiso 1 1 calc R U . . .
C3 C 0.5118(2) 0.88139(12) 0.68445(13) 0.0215(4) Uani 1 1 d . . . . .
C4 C 0.6011(2) 0.82754(13) 0.73528(12) 0.0238(4) Uani 1 1 d . . . . .
H4 H 0.627091 0.838848 0.794589 0.029 Uiso 1 1 calc R U . . .
C5 C 0.6526(2) 0.75722(12) 0.70000(13) 0.0215(4) Uani 1 1 d . . . . .
H5 H 0.713024 0.719959 0.734714 0.026 Uiso 1 1 calc R U . . .
C6 C 0.6665(2) 0.66796(11) 0.57175(11) 0.0159(3) Uani 1 1 d . . . . .
C7 C 0.7980(2) 0.60777(12) 0.46360(12) 0.0188(4) Uani 1 1 d . . . . .
H7 H 0.85874 0.612781 0.414619 0.023 Uiso 1 1 calc R U . . .
C8 C 0.7632(2) 0.53201(11) 0.49179(12) 0.0187(4) Uani 1 1 d . . . . .
C9 C 0.6777(3) 0.52647(12) 0.56491(13) 0.0229(4) Uani 1 1 d . . . . .
H9 H 0.65225 0.47584 0.587076 0.028 Uiso 1 1 calc R U . . .
C10 C 0.6296(2) 0.59479(12) 0.60552(13) 0.0216(4) Uani 1 1 d . . . . .
H10 H 0.572144 0.591402 0.655863 0.026 Uiso 1 1 calc R U . . .
C11 C 0.4507(3) 0.95812(14) 0.71939(16) 0.0322(5) Uani 1 1 d . . . . .
H11A H 0.368832 0.946675 0.759448 0.048 Uiso 1 1 calc R U . . .
H11B H 0.40461 0.990645 0.671537 0.048 Uiso 1 1 calc R U . . .
H11C H 0.539 0.986963 0.7499 0.048 Uiso 1 1 calc R U . . .
C12 C 0.8170(3) 0.45958(12) 0.44581(14) 0.0259(4) Uani 1 1 d . . . . .
H12A H 0.731107 0.441279 0.40453 0.039 Uiso 1 1 calc R U . . .
H12B H 0.843989 0.417523 0.487988 0.039 Uiso 1 1 calc R U . . .
H12C H 0.911146 0.472602 0.414874 0.039 Uiso 1 1 calc R U . . .
C13 C 0.2580(2) 0.80058(11) 0.23207(12) 0.0178(4) Uani 1 1 d . . . . .
C14 C 0.1495(2) 0.68453(11) 0.28071(12) 0.0178(3) Uani 1 1 d . . . . .
C15 C 0.0792(2) 0.69415(12) 0.18832(13) 0.0216(4) Uani 1 1 d . . . . .
H15A H -0.038645 0.69686 0.186377 0.026 Uiso 1 1 calc R U . . .
H15B H 0.110194 0.649156 0.152101 0.026 Uiso 1 1 calc R U . . .
C16 C 0.1481(2) 0.77181(12) 0.15697(12) 0.0217(4) Uani 1 1 d . . . . .
H16A H 0.208071 0.762819 0.105265 0.026 Uiso 1 1 calc R U . . .
H16B H 0.062381 0.810894 0.142521 0.026 Uiso 1 1 calc R U . . .
C17 C 0.9919(2) 0.91783(11) 0.31389(12) 0.0200(4) Uani 1 1 d . . . . .
C18 C 1.1088(2) 0.94154(11) 0.45045(12) 0.0180(3) Uani 1 1 d . . . . .
C19 C 1.1820(2) 1.00171(12) 0.39297(13) 0.0230(4) Uani 1 1 d . . . . .
H19A H 1.297957 0.992293 0.391152 0.028 Uiso 1 1 calc R U . . .
H19B H 1.165281 1.056312 0.414092 0.028 Uiso 1 1 calc R U . . .
C20 C 1.0966(3) 0.98977(12) 0.30402(13) 0.0233(4) Uani 1 1 d . . . . .
H20A H 1.031442 1.036866 0.286736 0.028 Uiso 1 1 calc R U . . .
H20B H 1.174031 0.980131 0.260099 0.028 Uiso 1 1 calc R U . . .
I1 I 0.38366(2) 0.76443(2) 0.41861(2) 0.01607(4) Uani 1 1 d . . . . .
I2 I 0.88041(2) 0.79766(2) 0.44702(2) 0.01604(4) Uani 1 1 d . . . . .
N1 N 0.52612(19) 0.79361(9) 0.56299(10) 0.0169(3) Uani 1 1 d . . . . .
N2 N 0.75075(19) 0.67424(9) 0.50158(10) 0.0171(3) Uani 1 1 d . . . . .
N3 N 0.25049(19) 0.74771(9) 0.30004(10) 0.0169(3) Uani 1 1 d . . . . .
N4 N 1.00429(18) 0.89478(9) 0.39981(10) 0.0171(3) Uani 1 1 d . . . . .
O1 O 0.33935(18) 0.86004(9) 0.23483(10) 0.0261(3) Uani 1 1 d . . . . .
O2 O 0.12482(19) 0.63067(9) 0.32978(9) 0.0269(3) Uani 1 1 d . . . . .
O3 O 0.91077(19) 0.88426(10) 0.25735(10) 0.0299(3) Uani 1 1 d . . . . .
O4 O 1.13672(17) 0.93400(9) 0.52767(9) 0.0224(3) Uani 1 1 d . . . . .

loop_
_atom_site_aniso_label
_atom_site_aniso_U_11
_atom_site_aniso_U_22
_atom_site_aniso_U_33
_atom_site_aniso_U_23
_atom_site_aniso_U_13
_atom_site_aniso_U_12
C1 0.0141(8) 0.0164(8) 0.0163(8) 0.0011(7) 0.0014(6) -0.0025(6)
C2 0.0173(9) 0.0192(9) 0.0241(9) -0.0026(7) 0.0012(7) 0.0000(7)
C3 0.0188(9) 0.0208(9) 0.0261(9) -0.0079(7) 0.0091(7) -0.0071(7)
C4 0.0283(10) 0.0278(10) 0.0157(8) -0.0047(8) 0.0036(7) -0.0084(8)
C5 0.0254(10) 0.0228(9) 0.0162(8) 0.0013(7) 0.0004(7) -0.0035(8)
C6 0.0154(8) 0.0169(8) 0.0151(8) 0.0003(7) -0.0015(6) -0.0004(7)
C7 0.0184(9) 0.0209(9) 0.0172(8) -0.0002(7) 0.0013(7) 0.0005(7)
C8 0.0195(9) 0.0172(8) 0.0186(8) -0.0012(7) -0.0037(7) 0.0014(7)
C9 0.0300(10) 0.0155(9) 0.0234(9) 0.0037(7) 0.0024(8) -0.0016(8)
C10 0.0270(10) 0.0199(9) 0.0184(8) 0.0026(7) 0.0044(7) -0.0014(8)
C11 0.0327(12) 0.0266(11) 0.0392(12) -0.0142(9) 0.0148(10) -0.0046(9)
C12 0.0302(11) 0.0192(9) 0.0278(10) -0.0058(8) -0.0010(8) 0.0028(8)
C13 0.0175(9) 0.0176(9) 0.0183(8) 0.0015(7) 0.0017(7) 0.0030(7)
C14 0.0181(9) 0.0166(8) 0.0188(8) -0.0031(7) 0.0019(7) 0.0019(7)
C15 0.0224(10) 0.0228(9) 0.0191(9) -0.0029(7) -0.0024(7) -0.0018(7)
C16 0.0256(10) 0.0237(10) 0.0155(8) 0.0007(7) -0.0012(7) 0.0009(8)
C17 0.0207(9) 0.0188(9) 0.0209(9) 0.0016(7) 0.0039(7) 0.0028(7)
C18 0.0139(8) 0.0155(8) 0.0249(9) -0.0013(7) 0.0038(7) 0.0016(7)
C19 0.0235(10) 0.0194(9) 0.0268(10) -0.0009(8) 0.0064(8) -0.0056(7)
C20 0.0276(10) 0.0175(9) 0.0253(9) 0.0042(7) 0.0050(8) -0.0006(8)
I1 0.01579(6) 0.01625(6) 0.01594(6) -0.00066(4) -0.00041(4) 0.00160(4)
I2 0.01593(6) 0.01561(6) 0.01671(6) -0.00019(4) 0.00203(4) -0.00105(4)
N1 0.0163(7) 0.0168(7) 0.0174(7) -0.0018(6) -0.0010(6) 0.0005(6)
N2 0.0166(7) 0.0177(7) 0.0168(7) 0.0005(6) 0.0008(6) 0.0003(6)
N3 0.0181(8) 0.0178(7) 0.0145(7) 0.0003(6) -0.0013(6) -0.0001(6)
N4 0.0177(7) 0.0155(7) 0.0184(7) 0.0016(6) 0.0021(6) -0.0021(6)
O1 0.0268(7) 0.0227(7) 0.0283(7) 0.0058(6) -0.0003(6) -0.0046(6)
O2 0.0342(8) 0.0205(7) 0.0257(7) 0.0029(6) 0.0010(6) -0.0050(6)
O3 0.0350(8) 0.0330(8) 0.0209(7) -0.0004(6) -0.0032(6) -0.0057(7)
O4 0.0220(7) 0.0242(7) 0.0208(7) 0.0000(5) -0.0011(5) 0.0001(6)

loop_
_atom_type_symbol
_atom_type_description
_atom_type_scat_dispersion_real
_atom_type_scat_dispersion_imag
_atom_type_scat_source
C C 0.0033 0.0016 'International Tables Vol C Tables 4.2.6.8 and 6.1.1.4'
H H 0 0 'International Tables Vol C Tables 4.2.6.8 and 6.1.1.4'
I I -0.4742 1.8119 'International Tables Vol C Tables 4.2.6.8 and 6.1.1.4'
N N 0.0061 0.0033 'International Tables Vol C Tables 4.2.6.8 and 6.1.1.4'
O O 0.0106 0.006 'International Tables Vol C Tables 4.2.6.8 and 6.1.1.4'

loop_
_geom_angle_atom_site_label_1
_geom_angle_atom_site_label_2
_geom_angle_atom_site_label_3
_geom_angle
_geom_angle_site_symmetry_1
_geom_angle_site_symmetry_3
_geom_angle_publ_flag
N1 C1 C5 121.40(17) . . ?
N1 C1 C6 117.78(16) . . ?
C5 C1 C6 120.81(17) . . ?
N1 C2 C3 123.68(19) . . ?
N1 C2 H2 118.2 . . ?
C3 C2 H2 118.2 . . ?
C4 C3 C2 116.84(18) . . ?
C4 C3 C11 122.76(19) . . ?
C2 C3 C11 120.4(2) . . ?
C3 C4 C5 120.37(18) . . ?
C3 C4 H4 119.8 . . ?
C5 C4 H4 119.8 . . ?
C4 C5 C1 118.72(19) . . ?
C4 C5 H5 120.6 . . ?
C1 C5 H5 120.6 . . ?
N2 C6 C10 121.48(17) . . ?
N2 C6 C1 117.98(16) . . ?
C10 C6 C1 120.54(16) . . ?
N2 C7 C8 123.66(17) . . ?
N2 C7 H7 118.2 . . ?
C8 C7 H7 118.2 . . ?
C7 C8 C9 116.92(17) . . ?
C7 C8 C12 121.36(17) . . ?
C9 C8 C12 121.71(18) . . ?
C10 C9 C8 120.05(18) . . ?
C10 C9 H9 120 . . ?
C8 C9 H9 120 . . ?
C6 C10 C9 119.11(17) . . ?
C6 C10 H10 120.4 . . ?
C9 C10 H10 120.4 . . ?
C3 C11 H11A 109.5 . . ?
C3 C11 H11B 109.5 . . ?
H11A C11 H11B 109.5 . . ?
C3 C11 H11C 109.5 . . ?
H11A C11 H11C 109.5 . . ?
H11B C11 H11C 109.5 . . ?
C8 C12 H12A 109.5 . . ?
C8 C12 H12B 109.5 . . ?
H12A C12 H12B 109.5 . . ?
C8 C12 H12C 109.5 . . ?
H12A C12 H12C 109.5 . . ?
H12B C12 H12C 109.5 . . ?
O1 C13 N3 124.12(18) . . ?
O1 C13 C16 127.11(18) . . ?
N3 C13 C16 108.77(16) . . ?
O2 C14 N3 124.82(18) . . ?
O2 C14 C15 126.88(18) . . ?
N3 C14 C15 108.29(16) . . ?
C14 C15 C16 105.17(15) . . ?
C14 C15 H15A 110.7 . . ?
C16 C15 H15A 110.7 . . ?
C14 C15 H15B 110.7 . . ?
C16 C15 H15B 110.7 . . ?
H15A C15 H15B 108.8 . . ?
C13 C16 C15 104.71(15) . . ?
C13 C16 H16A 110.8 . . ?
C15 C16 H16A 110.8 . . ?
C13 C16 H16B 110.8 . . ?
C15 C16 H16B 110.8 . . ?
H16A C16 H16B 108.9 . . ?
O3 C17 N4 124.43(18) . . ?
O3 C17 C20 127.00(18) . . ?
N4 C17 C20 108.57(17) . . ?
O4 C18 N4 124.93(17) . . ?
O4 C18 C19 126.64(18) . . ?
N4 C18 C19 108.43(16) . . ?
C18 C19 C20 105.13(16) . . ?
C18 C19 H19A 110.7 . . ?
C20 C19 H19A 110.7 . . ?
C18 C19 H19B 110.7 . . ?
C20 C19 H19B 110.7 . . ?
H19A C19 H19B 108.8 . . ?
C17 C20 C19 104.71(16) . . ?
C17 C20 H20A 110.8 . . ?
C19 C20 H20A 110.8 . . ?
C17 C20 H20B 110.8 . . ?
C19 C20 H20B 110.8 . . ?
H20A C20 H20B 108.9 . . ?
N3 I1 N1 175.09(6) . . ?
N4 I2 N2 175.41(6) . . ?
C2 N1 C1 118.98(17) . . ?
C2 N1 I1 112.95(12) . . ?
C1 N1 I1 126.34(12) . . ?
C7 N2 C6 118.76(16) . . ?
C7 N2 I2 113.08(12) . . ?
C6 N2 I2 127.03(12) . . ?
C14 N3 C13 113.03(16) . . ?
C14 N3 I1 124.99(12) . . ?
C13 N3 I1 121.98(13) . . ?
C18 N4 C17 112.82(16) . . ?
C18 N4 I2 123.82(12) . . ?
C17 N4 I2 123.34(13) . . ?

loop_
_geom_bond_atom_site_label_1
_geom_bond_atom_site_label_2
_geom_bond_distance
_geom_bond_site_symmetry_2
_geom_bond_publ_flag
C1 N1 1.343(2) . ?
C1 C5 1.395(3) . ?
C1 C6 1.485(2) . ?
C2 N1 1.336(2) . ?
C2 C3 1.393(3) . ?
C2 H2 0.95 . ?
C3 C4 1.387(3) . ?
C3 C11 1.506(3) . ?
C4 C5 1.388(3) . ?
C4 H4 0.95 . ?
C5 H5 0.95 . ?
C6 N2 1.346(2) . ?
C6 C10 1.383(3) . ?
C7 N2 1.339(2) . ?
C7 C8 1.387(3) . ?
C7 H7 0.95 . ?
C8 C9 1.390(3) . ?
C8 C12 1.500(3) . ?
C9 C10 1.387(3) . ?
C9 H9 0.95 . ?
C10 H10 0.95 . ?
C11 H11A 0.98 . ?
C11 H11B 0.98 . ?
C11 H11C 0.98 . ?
C12 H12A 0.98 . ?
C12 H12B 0.98 . ?
C12 H12C 0.98 . ?
C13 O1 1.212(2) . ?
C13 N3 1.386(2) . ?
C13 C16 1.514(3) . ?
C14 O2 1.212(2) . ?
C14 N3 1.381(2) . ?
C14 C15 1.520(3) . ?
C15 C16 1.525(3) . ?
C15 H15A 0.99 . ?
C15 H15B 0.99 . ?
C16 H16A 0.99 . ?
C16 H16B 0.99 . ?
C17 O3 1.212(3) . ?
C17 N4 1.386(2) . ?
C17 C20 1.512(3) . ?
C18 O4 1.211(2) . ?
C18 N4 1.382(2) . ?
C18 C19 1.511(3) . ?
C19 C20 1.523(3) . ?
C19 H19A 0.99 . ?
C19 H19B 0.99 . ?
C20 H20A 0.99 . ?
C20 H20B 0.99 . ?
I1 N3 2.1028(16) . ?
I1 N1 2.5120(16) . ?
I2 N4 2.0999(15) . ?
I2 N2 2.5225(16) . ?

loop_
_geom_torsion_atom_site_label_1
_geom_torsion_atom_site_label_2
_geom_torsion_atom_site_label_3
_geom_torsion_atom_site_label_4
_geom_torsion
_geom_torsion_site_symmetry_1
_geom_torsion_site_symmetry_2
_geom_torsion_site_symmetry_3
_geom_torsion_site_symmetry_4
_geom_torsion_publ_flag
N1 C2 C3 C4 -0.6(3) . . . . ?
N1 C2 C3 C11 -179.44(18) . . . . ?
C2 C3 C4 C5 0.4(3) . . . . ?
C11 C3 C4 C5 179.17(19) . . . . ?
C3 C4 C5 C1 0.6(3) . . . . ?
N1 C1 C5 C4 -1.3(3) . . . . ?
C6 C1 C5 C4 179.98(18) . . . . ?
N1 C1 C6 N2 56.4(2) . . . . ?
C5 C1 C6 N2 -124.89(19) . . . . ?
N1 C1 C6 C10 -123.9(2) . . . . ?
C5 C1 C6 C10 54.9(3) . . . . ?
N2 C7 C8 C9 -1.6(3) . . . . ?
N2 C7 C8 C12 178.99(18) . . . . ?
C7 C8 C9 C10 0.8(3) . . . . ?
C12 C8 C9 C10 -179.82(19) . . . . ?
N2 C6 C10 C9 -1.5(3) . . . . ?
C1 C6 C10 C9 178.80(19) . . . . ?
C8 C9 C10 C6 0.7(3) . . . . ?
O2 C14 C15 C16 179.52(19) . . . . ?
N3 C14 C15 C16 -1.5(2) . . . . ?
O1 C13 C16 C15 178.99(19) . . . . ?
N3 C13 C16 C15 -1.7(2) . . . . ?
C14 C15 C16 C13 1.8(2) . . . . ?
O4 C18 C19 C20 -175.64(18) . . . . ?
N4 C18 C19 C20 5.2(2) . . . . ?
O3 C17 C20 C19 -174.8(2) . . . . ?
N4 C17 C20 C19 4.6(2) . . . . ?
C18 C19 C20 C17 -5.7(2) . . . . ?
C3 C2 N1 C1 -0.1(3) . . . . ?
C3 C2 N1 I1 165.80(15) . . . . ?
C5 C1 N1 C2 1.1(3) . . . . ?
C6 C1 N1 C2 179.85(16) . . . . ?
C5 C1 N1 I1 -162.74(14) . . . . ?
C6 C1 N1 I1 16.0(2) . . . . ?
C8 C7 N2 C6 0.9(3) . . . . ?
C8 C7 N2 I2 169.59(15) . . . . ?
C10 C6 N2 C7 0.7(3) . . . . ?
C1 C6 N2 C7 -179.55(16) . . . . ?
C10 C6 N2 I2 -166.25(14) . . . . ?
C1 C6 N2 I2 13.5(2) . . . . ?
O2 C14 N3 C13 179.47(18) . . . . ?
C15 C14 N3 C13 0.4(2) . . . . ?
O2 C14 N3 I1 0.0(3) . . . . ?
C15 C14 N3 I1 -179.02(12) . . . . ?
O1 C13 N3 C14 -179.82(18) . . . . ?
C16 C13 N3 C14 0.8(2) . . . . ?
O1 C13 N3 I1 -0.4(3) . . . . ?
C16 C13 N3 I1 -179.71(12) . . . . ?
O4 C18 N4 C17 178.35(18) . . . . ?
C19 C18 N4 C17 -2.4(2) . . . . ?
O4 C18 N4 I2 -2.8(3) . . . . ?
C19 C18 N4 I2 176.43(12) . . . . ?
O3 C17 N4 C18 177.97(19) . . . . ?
C20 C17 N4 C18 -1.4(2) . . . . ?
O3 C17 N4 I2 -0.9(3) . . . . ?
C20 C17 N4 I2 179.70(12) . . . . ?
